data_7031688
loop_
_publ_author_name
'Imran, Muhammad'
'Mix, Andreas'
'Neumann, Beate'
'Stammler, Hans-Georg'
'Monkowius, Uwe'
'Bleckenwegner, Petra'
'Mitzel, Norbert W.'

_publ_section_title
;
 Boron-centered soft ligands based on tetrazole units and their complexes
 with sodium, potassium and bismuth ions.
;
_journal_issue 39
_journal_name_full 'Dalton transactions (Cambridge, England : 2003)'
_journal_page_first 14737
_journal_page_last 14748
_journal_paper_doi 10.1039/c4dt01931h
_journal_volume 43
_journal_year 2014
_chemical_formula_moiety 'C4 H8 B N8 S2, K'
_chemical_formula_sum 'C4 H8 B K N8 S2'
_chemical_formula_weight 282.21
_chemical_name_systematic
;
 ?
;
_space_group_crystal_system orthorhombic
_space_group_IT_number 56
_space_group_name_Hall '-P 2ab 2ac'
_space_group_name_H-M_alt 'P c c n'
_symmetry_space_group_name_Hall '-P 2ab 2ac'
_symmetry_space_group_name_H-M 'P c c n'
_atom_sites_solution_hydrogens mixed
_atom_sites_solution_primary iterative
_audit_creation_date 2013-09-24
_audit_creation_method
;
  Olex2 1.2-ac2
  (compiled 2012.03.27 svn.r2268, GUI svn.r4156)
;
_cell_angle_alpha 90
_cell_angle_beta 90
_cell_angle_gamma 90
_cell_formula_units_Z 4
_cell_length_a 7.23114(12)
_cell_length_b 17.5695(3)
_cell_length_c 8.60830(15)
_cell_measurement_reflns_used 26421
_cell_measurement_temperature 100.01(10)
_cell_measurement_theta_max 32.6700
_cell_measurement_theta_min 4.3050
_cell_volume 1093.66(3)
_computing_cell_refinement
;
CrysAlisPro, Agilent Technologies,
Version 1.171.36.28 (release 01-02-2013 CrysAlis171 .NET)
(compiled Feb  1 2013,16:14:44)
;
_computing_data_collection
;
CrysAlisPro, Agilent Technologies,
Version 1.171.36.28 (release 01-02-2013 CrysAlis171 .NET)
(compiled Feb  1 2013,16:14:44)
;
_computing_data_reduction
;
CrysAlisPro, Agilent Technologies,
Version 1.171.36.28 (release 01-02-2013 CrysAlis171 .NET)
(compiled Feb  1 2013,16:14:44)
;
_computing_molecular_graphics
;
O. V. Dolomanov, L. J. Bourhis, R. J. Gildea, J. A. K. Howard and H. Puschmann,
OLEX2: a complete structure solution, refinement and analysis program.
J. Appl. Cryst. (2009). 42, 339-341.
;
_computing_publication_material
;
O. V. Dolomanov, L. J. Bourhis, R. J. Gildea, J. A. K. Howard and H. Puschmann,
OLEX2: a complete structure solution, refinement and analysis program.
J. Appl. Cryst. (2009). 42, 339-341.
;
_computing_structure_refinement
;
SHELXL, G.M. Sheldrick, Acta Cryst.
(2008). A64, 112-122
;
_computing_structure_solution 'J. Appl. Cryst. (2007) 40, 786-790'
_diffrn_ambient_temperature 100.01(10)
_diffrn_detector_area_resol_mean 5.3114
_diffrn_measured_fraction_theta_full 0.9973
_diffrn_measured_fraction_theta_max 0.9973
_diffrn_measurement_details
;
  1 omega  -84.00    8.00   1.0000   30.0000
omega____ theta____ kappa____ phi______ frames
    -      -16.9235  -57.0000  120.0000 92

  2 omega  -90.00  -63.00   1.0000   30.0000
omega____ theta____ kappa____ phi______ frames
    -      -16.9235  153.0000 -119.5911 27

  3 omega  -75.00  -39.00   1.0000   30.0000
omega____ theta____ kappa____ phi______ frames
    -      -16.9235  131.0000   29.0897 36

  4 omega  -59.00   33.00   1.0000   30.0000
omega____ theta____ kappa____ phi______ frames
    -       17.5485  -19.0000   60.0000 92

  5 omega    1.00   86.00   1.0000   30.0000
omega____ theta____ kappa____ phi______ frames
    -       17.5485   38.0000   30.0000 85

  6 omega   -2.00   77.00   1.0000   30.0000
omega____ theta____ kappa____ phi______ frames
    -       17.5485   38.0000  -60.0000 79

  7 omega  -51.00   40.00   1.0000   30.0000
omega____ theta____ kappa____ phi______ frames
    -       17.5485  -57.0000  -90.0000 91

  8 omega  -12.00   56.00   1.0000   30.0000
omega____ theta____ kappa____ phi______ frames
    -       17.5485  -99.0000 -150.0000 68

  9 omega  -38.00   37.00   1.0000   30.0000
omega____ theta____ kappa____ phi______ frames
    -       17.5485  -38.0000  -30.0000 75

 10 omega   -9.00   83.00   1.0000   30.0000
omega____ theta____ kappa____ phi______ frames
    -       17.5485   77.0000   60.0000 92

 11 omega  -88.00   13.00   1.0000   30.0000
omega____ theta____ kappa____ phi______ frames
    -      -16.9235  -77.0000    0.0000 101

 12 omega  -75.00  -27.00   1.0000   30.0000
omega____ theta____ kappa____ phi______ frames
    -      -16.9235  131.0000 -171.7148 48

 13 omega  -88.00    4.00   1.0000   30.0000
omega____ theta____ kappa____ phi______ frames
    -      -16.9235  -38.0000 -150.0000 92

 14 omega -101.00  -55.00   1.0000   30.0000
omega____ theta____ kappa____ phi______ frames
    -      -16.9235  178.0000   30.0000 46

 15 omega  -16.00   95.00   1.0000   30.0000
omega____ theta____ kappa____ phi______ frames
    -       17.5485   19.0000 -150.0000 111

 16 omega   35.00  101.00   1.0000   30.0000
omega____ theta____ kappa____ phi______ frames
    -       17.5485  178.0000  -90.0000 66

 17 omega  -20.00   56.00   1.0000   30.0000
omega____ theta____ kappa____ phi______ frames
    -       17.5485  -99.0000   30.0000 76

 18 omega  -53.00   38.00   1.0000   30.0000
omega____ theta____ kappa____ phi______ frames
    -       17.5485  -38.0000 -150.0000 91

 19 omega  -91.00  -40.00   1.0000   30.0000
omega____ theta____ kappa____ phi______ frames
    -      -16.9235  156.0000   93.6202 51

 20 omega  -74.00  -27.00   1.0000   30.0000
omega____ theta____ kappa____ phi______ frames
    -      -16.9235  130.0000  -26.7999 47

 21 omega  -38.00   54.00   1.0000   30.0000
omega____ theta____ kappa____ phi______ frames
    -      -16.9235   38.0000   90.0000 92

 22 omega  -86.00  -35.00   1.0000   30.0000
omega____ theta____ kappa____ phi______ frames
    -      -16.9235  148.0000  -88.7192 51

 23 omega  -85.00    8.00   1.0000   30.0000
omega____ theta____ kappa____ phi______ frames
    -      -16.9235  -57.0000   30.0000 93

 24 omega  -75.00  -27.00   1.0000   30.0000
omega____ theta____ kappa____ phi______ frames
    -      -16.9235  131.0000   29.0897 48

 25 omega  -13.00   89.00   1.0000   30.0000
omega____ theta____ kappa____ phi______ frames
    -       17.5485   77.0000    0.0000 102

 26 omega  -54.00   48.00   1.0000   30.0000
omega____ theta____ kappa____ phi______ frames
    -       17.5485  -77.0000 -180.0000 102

 27 omega  -90.00  -61.00   1.0000   30.0000
omega____ theta____ kappa____ phi______ frames
    -      -16.9235  153.0000  -17.7573 29
;
_diffrn_measurement_device_type 'SuperNova, Dual, Cu at zero, Atlas'
_diffrn_measurement_method '\w scans'
_diffrn_orient_matrix_UB_11 -0.0802645000
_diffrn_orient_matrix_UB_12 -0.0231811000
_diffrn_orient_matrix_UB_13 0.0020245000
_diffrn_orient_matrix_UB_21 0.0302868000
_diffrn_orient_matrix_UB_22 -0.0161976000
_diffrn_orient_matrix_UB_23 0.0710904000
_diffrn_orient_matrix_UB_31 -0.0475727000
_diffrn_orient_matrix_UB_32 0.0288088000
_diffrn_orient_matrix_UB_33 0.0416054000
_diffrn_radiation_monochromator mirror
_diffrn_radiation_type 'Mo K\a'
_diffrn_radiation_wavelength 0.7107
_diffrn_reflns_av_R_equivalents 0.0381
_diffrn_reflns_av_unetI/netI 0.0083
_diffrn_reflns_Laue_measured_fraction_full 0.991
_diffrn_reflns_Laue_measured_fraction_max 0.996
_diffrn_reflns_limit_h_max 10
_diffrn_reflns_limit_h_min -10
_diffrn_reflns_limit_k_max 24
_diffrn_reflns_limit_k_min -24
_diffrn_reflns_limit_l_max 12
_diffrn_reflns_limit_l_min -12
_diffrn_reflns_number 59018
_diffrn_reflns_point_group_measured_fraction_full 0.991
_diffrn_reflns_point_group_measured_fraction_max 0.996
_diffrn_reflns_theta_full 25.242
_diffrn_reflns_theta_max 30.022
_diffrn_reflns_theta_min 3.046
_diffrn_source 'SuperNova (Mo) X-ray Source'
_exptl_absorpt_coefficient_mu 0.852
_exptl_absorpt_correction_T_max 1.045
_exptl_absorpt_correction_T_min 0.935
_exptl_absorpt_correction_type gaussian
_exptl_absorpt_process_details
;
CrysAlisPro, Agilent Technologies,
Version 1.171.36.28 (release 01-02-2013 CrysAlis171 .NET)
(compiled Feb  1 2013,16:14:44)
Numerical absorption correction based on gaussian integration over
            a multifaceted crystal model
;
_exptl_crystal_colour 'clear colourless'
_exptl_crystal_colour_lustre clear
_exptl_crystal_colour_primary colourless
_exptl_crystal_density_diffrn 1.714
_exptl_crystal_description needle
_exptl_crystal_F_000 576
_exptl_crystal_size_max 0.1311
_exptl_crystal_size_mid 0.0492
_exptl_crystal_size_min 0.0459
_refine_diff_density_max 0.385
_refine_diff_density_min -0.197
_refine_diff_density_rms 0.054
_refine_ls_extinction_method none
_refine_ls_goodness_of_fit_ref 1.208
_refine_ls_hydrogen_treatment mixed
_refine_ls_matrix_type full
_refine_ls_number_parameters 102
_refine_ls_number_reflns 1592
_refine_ls_number_restraints 0
_refine_ls_restrained_S_all 1.208
_refine_ls_R_factor_all 0.0270
_refine_ls_R_factor_gt 0.0264
_refine_ls_shift/su_max 0.001
_refine_ls_shift/su_mean 0.000
_refine_ls_structure_factor_coef Fsqd
_refine_ls_weighting_details
;
 w=1/[\s^2^(Fo^2^)+(0.0137P)^2^+1.0286P]
 where P=(Fo^2^+2Fc^2^)/3
;
_refine_ls_weighting_scheme calc
_refine_ls_wR_factor_gt 0.0586
_refine_ls_wR_factor_ref 0.0588
_reflns_Friedel_coverage 0.000
_reflns_number_gt 1560
_reflns_number_total 1592
_reflns_threshold_expression 'I > 2\s(I)'
_cod_data_source_file c4dt01931h2.cif
_cod_data_source_block compound2b
_cod_depositor_comments 'Adding full bibliography for 7031686--7031693.cif.'
_cod_original_cell_volume 1093.67(3)
_cod_database_code 7031688
_chemical_oxdiff_formula 'C6 H10 N12 K S3'
_chemical_oxdiff_usercomment 'Vers.Nr. 253'
_reflns_odcompleteness_completeness 99.73
_reflns_odcompleteness_iscentric 1
_reflns_odcompleteness_theta 29.97
_shelx_space_group_comment
;
The symmetry employed for this shelxl refinement is uniquely defined
by the following loop, which should always be used as a source of
symmetry information in preference to the above space-group names.
They are only intended as comments.
;
_shelxl_version_number 2013-2

loop_
_space_group_symop_operation_xyz
'x, y, z'
'-x+1/2, -y+1/2, z'
'x+1/2, -y, -z+1/2'
'-x, y+1/2, -z+1/2'
'-x, -y, -z'
'x-1/2, y-1/2, -z'
'-x-1/2, y, z-1/2'
'x, -y-1/2, z-1/2'

loop_
_atom_site_label
_atom_site_type_symbol
_atom_site_fract_x
_atom_site_fract_y
_atom_site_fract_z
_atom_site_U_iso_or_equiv
_atom_site_adp_type
_atom_site_occupancy
_atom_site_site_symmetry_order
_atom_site_calc_flag
_atom_site_refinement_flags_posn
_atom_site_refinement_flags_adp
_atom_site_refinement_flags_occupancy
_atom_site_disorder_assembly
_atom_site_disorder_group
K1 K 0.7500 0.2500 0.04502(5) 0.01416(9) Uani 1 2 d S T P . .
S1A S 0.55172(4) 0.36909(2) 0.28967(4) 0.01303(9) Uani 0.9343(9) 1 d . . P A 1
N1A N 0.20321(17) 0.31910(6) 0.20708(13) 0.0107(2) Uani 0.9343(9) 1 d . . P A 1
N2A N 0.02414(16) 0.33871(7) 0.23831(14) 0.0130(2) Uani 0.9343(9) 1 d . . P A 1
N3A N 0.02354(16) 0.39526(7) 0.33304(14) 0.0142(2) Uani 0.9343(9) 1 d . . P A 1
N4A N 0.20247(18) 0.41224(6) 0.36533(14) 0.0120(2) Uani 0.9343(9) 1 d . . P A 1
C1A C 0.31881(18) 0.36545(7) 0.28693(15) 0.0107(2) Uani 0.9343(9) 1 d . . P A 1
C2A C 0.2513(6) 0.47409(12) 0.4689(4) 0.0147(4) Uani 0.9343(9) 1 d . . P A 1
H2AA H 0.1535 0.4818 0.5426 0.022 Uiso 0.9343(9) 1 calc R U P A 1
H2AB H 0.2694 0.5198 0.4097 0.022 Uiso 0.9343(9) 1 calc R U P A 1
H2AC H 0.3633 0.4616 0.5231 0.022 Uiso 0.9343(9) 1 calc R U P A 1
S1B S -0.0506(7) 0.3694(3) 0.2872(6) 0.01303(9) Uani 0.0657(9) 1 d . . P A 2
N1B N 0.298(3) 0.3227(9) 0.2099(19) 0.0107(2) Uani 0.0657(9) 1 d . . P A 2
N2B N 0.476(2) 0.3403(10) 0.238(2) 0.0130(2) Uani 0.0657(9) 1 d . . P A 2
N3B N 0.469(2) 0.3985(10) 0.335(2) 0.0142(2) Uani 0.0657(9) 1 d . . P A 2
N4B N 0.293(3) 0.4098(10) 0.360(2) 0.0120(2) Uani 0.0657(9) 1 d . . P A 2
C1B C 0.184(3) 0.3664(10) 0.286(2) 0.0107(2) Uani 0.0657(9) 1 d . . P A 2
C2B C 0.255(10) 0.487(3) 0.457(7) 0.0147(4) Uani 0.0657(9) 1 d . . P A 2
H2BA H 0.3666 0.5163 0.4623 0.022 Uiso 0.0657(9) 1 calc R U P A 2
H2BB H 0.2152 0.4740 0.5600 0.022 Uiso 0.0657(9) 1 calc R U P A 2
H2BC H 0.1604 0.5159 0.4059 0.022 Uiso 0.0657(9) 1 calc R U P A 2
B1 B 0.2500 0.2500 0.1008(2) 0.0113(3) Uani 1 2 d S T P . .
H1 H 0.376(3) 0.2620(10) 0.030(2) 0.025(5) Uiso 1 1 d . . . . .

loop_
_atom_site_aniso_label
_atom_site_aniso_U_11
_atom_site_aniso_U_22
_atom_site_aniso_U_33
_atom_site_aniso_U_23
_atom_site_aniso_U_13
_atom_site_aniso_U_12
K1 0.01096(16) 0.01748(17) 0.01403(17) 0.000 0.000 -0.00132(14)
S1A 0.00929(15) 0.01314(15) 0.01666(16) -0.00040(12) -0.00050(12) -0.00073(11)
N1A 0.0095(5) 0.0105(4) 0.0121(5) 0.0003(4) 0.0002(4) 0.0003(4)
N2A 0.0102(5) 0.0139(5) 0.0150(5) -0.0002(4) 0.0004(4) 0.0012(4)
N3A 0.0115(5) 0.0137(5) 0.0176(5) -0.0010(4) 0.0004(4) 0.0019(4)
N4A 0.0111(5) 0.0107(5) 0.0142(5) -0.0016(4) 0.0003(4) 0.0015(4)
C1A 0.0116(5) 0.0090(5) 0.0114(5) 0.0019(4) 0.0002(5) 0.0001(4)
C2A 0.0189(6) 0.0095(12) 0.0158(9) -0.0031(9) -0.0019(6) 0.0003(10)
S1B 0.00929(15) 0.01314(15) 0.01666(16) -0.00040(12) -0.00050(12) -0.00073(11)
N1B 0.0095(5) 0.0105(4) 0.0121(5) 0.0003(4) 0.0002(4) 0.0003(4)
N2B 0.0102(5) 0.0139(5) 0.0150(5) -0.0002(4) 0.0004(4) 0.0012(4)
N3B 0.0115(5) 0.0137(5) 0.0176(5) -0.0010(4) 0.0004(4) 0.0019(4)
N4B 0.0111(5) 0.0107(5) 0.0142(5) -0.0016(4) 0.0003(4) 0.0015(4)
C1B 0.0116(5) 0.0090(5) 0.0114(5) 0.0019(4) 0.0002(5) 0.0001(4)
C2B 0.0189(6) 0.0095(12) 0.0158(9) -0.0031(9) -0.0019(6) 0.0003(10)
B1 0.0136(8) 0.0099(7) 0.0105(8) 0.000 0.000 0.0003(7)

loop_
_atom_type_symbol
_atom_type_description
_atom_type_scat_dispersion_real
_atom_type_scat_dispersion_imag
_atom_type_scat_source
C C 0.0033 0.0016 'International Tables Vol C Tables 4.2.6.8 and 6.1.1.4'
H H 0.0000 0.0000 'International Tables Vol C Tables 4.2.6.8 and 6.1.1.4'
B B 0.0013 0.0007 'International Tables Vol C Tables 4.2.6.8 and 6.1.1.4'
K K 0.2009 0.2494 'International Tables Vol C Tables 4.2.6.8 and 6.1.1.4'
N N 0.0061 0.0033 'International Tables Vol C Tables 4.2.6.8 and 6.1.1.4'
S S 0.1246 0.1234 'International Tables Vol C Tables 4.2.6.8 and 6.1.1.4'

loop_
_exptl_crystal_face_index_h
_exptl_crystal_face_index_k
_exptl_crystal_face_index_l
_exptl_crystal_face_perp_dist
_exptl_oxdiff_crystal_face_indexfrac_h
_exptl_oxdiff_crystal_face_indexfrac_k
_exptl_oxdiff_crystal_face_indexfrac_l
_exptl_oxdiff_crystal_face_x
_exptl_oxdiff_crystal_face_y
_exptl_oxdiff_crystal_face_z
0 0 1 0.0655 0.0003 -0.0019 0.9992 0.0020 0.0711 0.0415
0 -1 0 0.0229 -0.0003 -0.9992 -0.0008 0.0232 0.0161 -0.0288
0 1 0 0.0229 0.0003 0.9992 0.0008 -0.0232 -0.0161 0.0288
0 0 -1 0.0655 -0.0003 0.0019 -0.9992 -0.0020 -0.0711 -0.0415
1 0 0 0.0246 0.9993 0.0002 -0.0006 -0.0802 0.0302 -0.0476
-1 0 0 0.0246 -0.9993 -0.0002 0.0006 0.0802 -0.0302 0.0476

loop_
_geom_angle_atom_site_label_1
_geom_angle_atom_site_label_2
_geom_angle_atom_site_label_3
_geom_angle
_geom_angle_site_symmetry_1
_geom_angle_site_symmetry_3
S1A K1 S1A 128.918(11) . 8_565
S1A K1 S1A 102.037(10) 2_655 8_565
S1A K1 S1A 100.592(16) 2_655 .
S1A K1 S1A 98.175(15) 8_565 7_755
S1A K1 S1A 102.036(10) . 7_755
S1A K1 S1A 128.918(11) 2_655 7_755
S1A K1 H1 110.3(4) 7_755 .
S1A K1 H1 65.9(4) 8_565 .
S1A K1 H1 63.1(4) . .
S1A K1 H1 120.8(4) 2_655 .
N2A K1 S1A 76.04(2) 2 8_565
N2A K1 S1A 164.28(2) 2 7_755
N2A K1 S1A 76.04(2) 1_655 7_755
N2A K1 S1A 71.95(2) 1_655 2_655
N2A K1 S1A 66.80(2) 2 2_655
N2A K1 S1A 66.80(2) 1_655 .
N2A K1 S1A 164.28(2) 1_655 8_565
N2A K1 S1A 71.95(2) 2 .
N2A K1 N2A 113.16(5) 1_655 2
N2A K1 H1 54.0(4) 2 .
N2A K1 H1 129.7(4) 1_655 .
S1B K1 S1B 101.97(15) 2 8_665
S1B K1 S1B 101.97(15) 1_655 7_655
S1B K1 S1B 128.71(16) 1_655 8_665
S1B K1 S1B 97.84(19) 8_665 7_655
S1B K1 S1B 101.36(17) 1_655 2
S1B K1 S1B 128.71(16) 2 7_655
S1B K1 H1 116.3(4) 8_665 .
S1B K1 H1 59.7(4) 7_655 .
S1B K1 H1 69.1(4) 2 .
S1B K1 H1 114.6(4) 1_655 .
N2B K1 S1B 75.9(3) 2_655 8_665
N2B K1 S1B 72.6(3) . 2
N2B K1 S1B 66.8(4) 2_655 2
N2B K1 S1B 66.8(4) . 1_655
N2B K1 S1B 72.6(3) 2_655 1_655
N2B K1 S1B 75.9(3) . 7_655
N2B K1 S1B 164.5(4) 2_655 7_655
N2B K1 S1B 164.5(4) . 8_665
N2B K1 N2B 113.5(6) 2_655 .
N2B K1 H1 48.3(5) . .
N2B K1 H1 135.8(5) 2_655 .
K1 S1A K1 80.616(7) . 7_756
C1A S1A K1 114.35(5) . 7_756
C1A S1A K1 113.67(5) . .
N2A N1A B1 121.20(9) . .
C1A N1A N2A 109.47(11) . .
C1A N1A B1 129.26(10) . .
N1A N2A K1 112.54(8) . 1_455
N3A N2A K1 138.24(9) . 1_455
N3A N2A N1A 108.84(11) . .
N2A N3A N4A 107.26(11) . .
N3A N4A C2A 121.55(19) . .
C1A N4A N3A 110.88(11) . .
C1A N4A C2A 127.6(2) . .
N1A C1A S1A 130.28(10) . .
N1A C1A N4A 103.54(11) . .
N4A C1A S1A 126.15(10) . .
N4A C2A H2AA 109.5 . .
N4A C2A H2AB 109.5 . .
N4A C2A H2AC 109.5 . .
H2AA C2A H2AB 109.5 . .
H2AA C2A H2AC 109.5 . .
H2AB C2A H2AC 109.5 . .
K1 S1B K1 80.40(11) 1_455 7_656
C1B S1B K1 114.4(7) . 1_455
C1B S1B K1 114.3(6) . 7_656
N2B N1B B1 119.4(14) . .
C1B N1B N2B 112.4(16) . .
C1B N1B B1 128.2(16) . .
N1B N2B K1 113.9(12) . .
N3B N2B K1 140.9(13) . .
N3B N2B N1B 104.8(15) . .
N4B N3B N2B 105.1(16) . .
N3B N4B C2B 112(3) . .
C1B N4B N3B 115.6(18) . .
C1B N4B C2B 131(3) . .
N1B C1B S1B 130.9(16) . .
N4B C1B S1B 127.0(16) . .
N4B C1B N1B 102.1(18) . .
N4B C2B H2BA 109.5 . .
N4B C2B H2BB 109.5 . .
N4B C2B H2BC 109.5 . .
H2BA C2B H2BB 109.5 . .
H2BA C2B H2BC 109.5 . .
H2BB C2B H2BC 109.5 . .
N1A B1 N1A 108.02(14) 2 .
N1A B1 H1 110.5(9) . .
N1A B1 H1 106.8(9) 2 .
N1B B1 N1B 109.2(12) 2 .
N1B B1 H1 89.5(11) . .
N1B B1 H1 129.7(11) 2 .

loop_
_geom_bond_atom_site_label_1
_geom_bond_atom_site_label_2
_geom_bond_distance
_geom_bond_site_symmetry_2
K1 S1A 3.2968(4) 2_655
K1 S1A 3.2968(4) .
K1 S1A 3.3563(4) 8_565
K1 S1A 3.3563(4) 7_755
K1 N2A 3.0212(12) 2
K1 N2A 3.0212(12) 1_655
K1 S1B 3.377(5) 8_665
K1 S1B 3.377(5) 7_655
K1 S1B 3.290(5) 1_655
K1 S1B 3.290(5) 2
K1 N2B 3.033(16) 2_655
K1 N2B 3.033(16) .
K1 H1 2.714(19) .
S1A K1 3.3564(4) 7_756
S1A C1A 1.6856(14) .
N1A N2A 1.3666(16) .
N1A C1A 1.3544(17) .
N1A B1 1.5576(16) .
N2A K1 3.0212(12) 1_455
N2A N3A 1.2853(17) .
N3A N4A 1.3566(17) .
N4A C1A 1.3560(17) .
N4A C2A 1.450(4) .
C2A H2AA 0.9600 .
C2A H2AB 0.9600 .
C2A H2AC 0.9600 .
S1B K1 3.377(5) 7_656
S1B K1 3.290(5) 1_455
S1B C1B 1.70(2) .
N1B N2B 1.35(2) .
N1B C1B 1.30(2) .
N1B B1 1.623(17) .
N2B N3B 1.32(2) .
N3B N4B 1.31(3) .
N4B C1B 1.27(3) .
N4B C2B 1.61(6) .
C2B H2BA 0.9600 .
C2B H2BB 0.9600 .
C2B H2BC 0.9600 .
B1 N1A 1.5576(16) 2
B1 N1B 1.623(17) 2
B1 H1 1.116(18) .

loop_
_geom_hbond_atom_site_label_D
_geom_hbond_atom_site_label_H
_geom_hbond_atom_site_label_A
_geom_hbond_distance_DH
_geom_hbond_distance_HA
_geom_hbond_distance_DA
_geom_hbond_angle_DHA
_geom_hbond_site_symmetry_A
C2B H2BA S1B 0.96 3.00 3.57(5) 119.6 3_565
C2B H2BA N3B 0.96 2.59 3.36(7) 136.9 5_666

loop_
_geom_torsion_atom_site_label_1
_geom_torsion_atom_site_label_2
_geom_torsion_atom_site_label_3
_geom_torsion_atom_site_label_4
_geom_torsion
_geom_torsion_site_symmetry_1
_geom_torsion_site_symmetry_4
K1 S1A C1A N1A -86.25(13) 7_756 .
K1 S1A C1A N1A 3.92(14) . .
K1 S1A C1A N4A 95.75(12) 7_756 .
K1 S1A C1A N4A -174.07(10) . .
K1 N2A N3A N4A -172.64(9) 1_455 .
K1 S1B C1B N1B -3(2) 1_455 .
K1 S1B C1B N1B 87.1(19) 7_656 .
K1 S1B C1B N4B -94.9(18) 7_656 .
K1 S1B C1B N4B 174.9(16) 1_455 .
K1 N2B N3B N4B 173.3(14) . .
N1A N2A N3A N4A -0.65(14) . .
N2A N1A C1A S1A -178.22(10) . .
N2A N1A C1A N4A 0.12(14) . .
N2A N1A B1 N1A -98.95(11) . 2
N2A N1A B1 N1B 178.8(14) . .
N2A N1A B1 N1B -73.6(7) . 2
N2A N3A N4A C1A 0.75(15) . .
N2A N3A N4A C2A 179.67(15) . .
N3A N4A C1A S1A 177.91(10) . .
N3A N4A C1A N1A -0.52(14) . .
C1A N1A N2A K1 174.57(8) . 1_455
C1A N1A N2A N3A 0.34(15) . .
C1A N1A B1 N1A 77.50(12) . 2
C1A N1A B1 N1B 102.9(7) . 2
C1A N1A B1 N1B -4.7(14) . .
C2A N4A C1A S1A -0.9(2) . .
C2A N4A C1A N1A -179.36(16) . .
N1B N2B N3B N4B 2(2) . .
N2B N1B C1B S1B 178.1(15) . .
N2B N1B C1B N4B 0(2) . .
N2B N1B B1 N1A 73.2(15) . 2
N2B N1B B1 N1A 178(3) . .
N2B N1B B1 N1B 98.4(15) . 2
N2B N3B N4B C1B -2(2) . .
N2B N3B N4B C2B -172(2) . .
N3B N4B C1B S1B -176.9(15) . .
N3B N4B C1B N1B 2(2) . .
C1B N1B N2B K1 -175.1(12) . .
C1B N1B N2B N3B -1(2) . .
C1B N1B B1 N1A -102.2(17) . 2
C1B N1B B1 N1A 2.5(10) . .
C1B N1B B1 N1B -77.0(17) . 2
C2B N4B C1B S1B -10(4) . .
C2B N4B C1B N1B 169(3) . .
B1 N1A N2A K1 -8.35(14) . 1_455
B1 N1A N2A N3A 177.42(11) . .
B1 N1A C1A S1A 5.0(2) . .
B1 N1A C1A N4A -176.66(12) . .
B1 N1B N2B K1 8.7(18) . .
B1 N1B N2B N3B -177.1(13) . .
B1 N1B C1B S1B -6(3) . .
B1 N1B C1B N4B 175.4(14) . .
